data_4083709
loop_
_publ_author_name
'Prantner, Jason D.'
'Kaminsky, Werner'
'Goldberg, Karen I.'

_publ_section_title
;
 Methylplatinum(II) and Molecular Oxygen: Oxidation to
 Methylplatinum(IV) in Competition with Methyl Group Transfer To Form
 Dimethylplatinum(IV)
;
_journal_name_full Organometallics
_journal_page_first 140619124045007
_journal_paper_doi 10.1021/om500243n
_journal_year 2014
_chemical_formula_moiety 'C13 H20 N4 O4 Pt'
_chemical_formula_sum 'C13 H20 N4 O4 Pt'
_chemical_formula_weight 491.42
_chemical_name_common jdpiii186
_chemical_name_systematic
;
 jdpiii186
;
_space_group_IT_number 2
_symmetry_cell_setting triclinic
_symmetry_Int_Tables_number 2
_symmetry_space_group_name_Hall '-P 1'
_symmetry_space_group_name_H-M 'P -1'
_atom_sites_solution_hydrogens geom
_atom_sites_solution_primary direct
_atom_sites_solution_secondary difmap
_audit_conform_dict_location ftp://ftp.iucr.org/pub/cif_core.dic
_audit_conform_dict_name cif_core.dic
_audit_conform_dict_version 2.4
_audit_creation_date 2014-02-28T15:16:49-00:00
_audit_creation_method 'WinGX routine CIF_UPDATE'
_cell_angle_alpha 78.2810(10)
_cell_angle_beta 69.1000(10)
_cell_angle_gamma 88.7940(10)
_cell_formula_units_Z 2
_cell_length_a 8.0081(2)
_cell_length_b 9.9680(2)
_cell_length_c 10.1253(2)
_cell_measurement_reflns_used 136
_cell_measurement_temperature 110(2)
_cell_measurement_theta_max 20
_cell_measurement_theta_min 3
_cell_volume 738.16(3)
_computing_cell_refinement 'SAINT (Bruker, 2007)'
_computing_data_collection 'APEX2 (Bruker, 2007)'
_computing_data_reduction 'SAINT (Bruker, 2007)'
_computing_molecular_graphics 'ORTEP-3 for Windows (Farrugia, 1997)'
_computing_publication_material 'SHELXL-97 (Sheldrick, 1997)'
_computing_structure_refinement 'SHELXL-97 (Sheldrick, 2008)'
_computing_structure_solution 'SHELXS97 (Sheldrick, 1997)'
_diffrn_ambient_temperature 110(2)
_diffrn_measured_fraction_theta_full 1
_diffrn_measured_fraction_theta_max 0.995
_diffrn_measurement_device_type 'Bruker APEXII CCD area-detector'
_diffrn_measurement_method '\f and \w scans'
_diffrn_radiation_monochromator graphite
_diffrn_radiation_type MoK\a
_diffrn_radiation_wavelength 0.71073
_diffrn_reflns_av_R_equivalents 0.0256
_diffrn_reflns_av_unetI/netI 0.0173
_diffrn_reflns_limit_h_max 12
_diffrn_reflns_limit_h_min -12
_diffrn_reflns_limit_k_max 15
_diffrn_reflns_limit_k_min -15
_diffrn_reflns_limit_l_max 15
_diffrn_reflns_limit_l_min -15
_diffrn_reflns_number 33805
_diffrn_reflns_theta_full 25
_diffrn_reflns_theta_max 33.32
_diffrn_reflns_theta_min 2.09
_diffrn_source 'fine-focus sealed tube'
_exptl_absorpt_coefficient_mu 9.529
_exptl_absorpt_correction_T_max 0.6473
_exptl_absorpt_correction_T_min 0.2942
_exptl_absorpt_correction_type multi-scan
_exptl_absorpt_process_details '(SADABS; Bruker, 2007)'
_exptl_crystal_colour colorless
_exptl_crystal_density_diffrn 2.211
_exptl_crystal_density_method 'not measured'
_exptl_crystal_description prism
_exptl_crystal_F_000 472
_exptl_crystal_size_max 0.17
_exptl_crystal_size_mid 0.06
_exptl_crystal_size_min 0.05
_refine_diff_density_max 1.176
_refine_diff_density_min -1.158
_refine_diff_density_rms 0.1
_refine_ls_extinction_coef 0.00157(16)
_refine_ls_extinction_expression Fc^*^=kFc[1+0.001xFc^2^\l^3^/sin(2\q)]^-1/4^
_refine_ls_extinction_method SHELXL
_refine_ls_goodness_of_fit_ref 1.068
_refine_ls_hydrogen_treatment constr
_refine_ls_matrix_type full
_refine_ls_number_parameters 207
_refine_ls_number_reflns 5683
_refine_ls_number_restraints 0
_refine_ls_restrained_S_all 1.068
_refine_ls_R_factor_all 0.014
_refine_ls_R_factor_gt 0.0128
_refine_ls_shift/su_max 0.001
_refine_ls_shift/su_mean 0
_refine_ls_structure_factor_coef Fsqd
_refine_ls_weighting_details 'calc w=1/[\s^2^(Fo^2^)+(0.0139P)^2^+0.3154P] where P=(Fo^2^+2Fc^2^)/3'
_refine_ls_weighting_scheme calc
_refine_ls_wR_factor_gt 0.0296
_refine_ls_wR_factor_ref 0.0299
_reflns_number_gt 5448
_reflns_number_total 5683
_reflns_threshold_expression >2\s(I)
_cod_data_source_file om500243n_si_002.cif
_cod_data_source_block jdpiii186
_cod_database_code 4083709

loop_
_symmetry_equiv_pos_as_xyz
'x, y, z'
'-x, -y, -z'

loop_
_atom_site_label
_atom_site_type_symbol
_atom_site_fract_x
_atom_site_fract_y
_atom_site_fract_z
_atom_site_U_iso_or_equiv
_atom_site_adp_type
_atom_site_occupancy
_atom_site_symmetry_multiplicity
_atom_site_calc_flag
_atom_site_refinement_flags
C1 C 0.5305(2) 0.56159(15) 0.17763(17) 0.0152(3) Uani 1 1 d .
H1A H 0.4768 0.6314 0.2332 0.023 Uiso 1 1 calc R
H1B H 0.4997 0.5756 0.0906 0.023 Uiso 1 1 calc R
H1C H 0.661 0.5692 0.1497 0.023 Uiso 1 1 calc R
C2 C 0.35375(19) 0.12960(14) 0.18631(15) 0.0097(2) Uani 1 1 d .
H2 H 0.3291 0.0536 0.1436 0.012 Uiso 1 1 calc R
C3 C 0.55438(19) 0.17919(14) 0.10687(15) 0.0106(2) Uani 1 1 d .
C4 C 0.0801(2) 0.57032(16) 0.23119(18) 0.0164(3) Uani 1 1 d .
H4A H 0.1176 0.5735 0.3127 0.025 Uiso 1 1 calc R
H4B H -0.0479 0.586 0.2583 0.025 Uiso 1 1 calc R
H4C H 0.1484 0.6417 0.1478 0.025 Uiso 1 1 calc R
C5 C 0.1137(2) 0.43329(15) 0.19275(15) 0.0112(2) Uani 1 1 d .
C6 C 0.0193(2) 0.36131(15) 0.13286(16) 0.0120(2) Uani 1 1 d .
H6 H -0.0802 0.3917 0.107 0.014 Uiso 1 1 calc R
C7 C 0.09870(19) 0.23844(14) 0.11877(15) 0.0099(2) Uani 1 1 d .
C8 C 0.0545(2) 0.12107(16) 0.06490(16) 0.0137(3) Uani 1 1 d .
H8A H 0.1586 0.1044 -0.0164 0.02 Uiso 1 1 calc R
H8B H -0.0467 0.1424 0.0329 0.02 Uiso 1 1 calc R
H8C H 0.0226 0.0389 0.1428 0.02 Uiso 1 1 calc R
C9 C 0.3152(2) 0.15664(17) 0.66851(16) 0.0172(3) Uani 1 1 d .
H9A H 0.4097 0.2304 0.6256 0.026 Uiso 1 1 calc R
H9B H 0.3449 0.0877 0.7396 0.026 Uiso 1 1 calc R
H9C H 0.2009 0.1947 0.7164 0.026 Uiso 1 1 calc R
C10 C 0.3004(2) 0.09134(15) 0.55298(15) 0.0127(2) Uani 1 1 d .
C11 C 0.2431(2) -0.04313(16) 0.56012(16) 0.0152(3) Uani 1 1 d .
H11 H 0.2057 -0.1154 0.6435 0.018 Uiso 1 1 calc R
C12 C 0.2514(2) -0.05052(15) 0.42351(16) 0.0125(2) Uani 1 1 d .
C13 C 0.2026(2) -0.16611(16) 0.36874(18) 0.0180(3) Uani 1 1 d .
H13A H 0.0767 -0.1623 0.3775 0.027 Uiso 1 1 calc R
H13B H 0.2202 -0.2535 0.4257 0.027 Uiso 1 1 calc R
H13C H 0.2786 -0.1586 0.267 0.027 Uiso 1 1 calc R
N1 N 0.24557(17) 0.35765(12) 0.21317(13) 0.0104(2) Uani 1 1 d .
N2 N 0.23690(17) 0.23917(12) 0.16638(13) 0.0095(2) Uani 1 1 d .
N3 N 0.34391(18) 0.16306(13) 0.41802(13) 0.0114(2) Uani 1 1 d .
N4 N 0.31467(18) 0.07609(13) 0.33939(13) 0.0110(2) Uani 1 1 d .
O1 O 0.61404(16) 0.37941(13) 0.39359(12) 0.0157(2) Uani 1 1 d .
H1 H 0.7173 0.3754 0.3334 0.024 Uiso 1 1 calc R
O2 O 0.61009(15) 0.28359(11) 0.14004(12) 0.01214(19) Uani 1 1 d .
O3 O 0.64749(16) 0.11593(12) 0.01763(13) 0.0155(2) Uani 1 1 d .
O4 O 0.26838(16) 0.45164(13) 0.45540(12) 0.0159(2) Uani 1 1 d .
H4 H 0.326 0.491 0.4931 0.024 Uiso 1 1 calc R
Pt1 Pt 0.435664(7) 0.372260(5) 0.300582(5) 0.00863(2) Uani 1 1 d .

loop_
_atom_site_aniso_label
_atom_site_aniso_U_11
_atom_site_aniso_U_22
_atom_site_aniso_U_33
_atom_site_aniso_U_23
_atom_site_aniso_U_13
_atom_site_aniso_U_12
C1 0.0157(7) 0.0101(6) 0.0184(6) -0.0036(5) -0.0040(5) -0.0024(5)
C2 0.0105(6) 0.0093(5) 0.0104(5) -0.0039(4) -0.0041(5) 0.0015(4)
C3 0.0100(6) 0.0111(6) 0.0115(5) -0.0033(5) -0.0046(5) 0.0020(5)
C4 0.0159(7) 0.0122(6) 0.0227(7) -0.0076(5) -0.0070(6) 0.0046(5)
C5 0.0101(6) 0.0106(6) 0.0123(5) -0.0032(5) -0.0030(5) 0.0007(5)
C6 0.0103(6) 0.0122(6) 0.0144(6) -0.0042(5) -0.0050(5) 0.0020(5)
C7 0.0090(6) 0.0110(5) 0.0098(5) -0.0027(4) -0.0033(4) -0.0005(5)
C8 0.0144(7) 0.0148(6) 0.0152(6) -0.0078(5) -0.0067(5) 0.0001(5)
C9 0.0211(8) 0.0196(7) 0.0111(6) -0.0045(5) -0.0056(6) 0.0019(6)
C10 0.0125(6) 0.0141(6) 0.0113(6) -0.0033(5) -0.0038(5) 0.0024(5)
C11 0.0181(7) 0.0129(6) 0.0119(6) -0.0017(5) -0.0025(5) 0.0006(5)
C12 0.0132(6) 0.0093(5) 0.0138(6) -0.0018(5) -0.0037(5) 0.0005(5)
C13 0.0218(8) 0.0109(6) 0.0214(7) -0.0041(5) -0.0075(6) -0.0016(5)
N1 0.0118(5) 0.0080(5) 0.0129(5) -0.0043(4) -0.0052(4) 0.0004(4)
N2 0.0107(5) 0.0079(5) 0.0116(5) -0.0040(4) -0.0048(4) 0.0005(4)
N3 0.0140(6) 0.0109(5) 0.0104(5) -0.0036(4) -0.0050(4) -0.0002(4)
N4 0.0140(6) 0.0094(5) 0.0110(5) -0.0033(4) -0.0053(4) -0.0009(4)
O1 0.0121(5) 0.0228(5) 0.0164(5) -0.0094(4) -0.0073(4) 0.0012(4)
O2 0.0104(5) 0.0133(5) 0.0138(4) -0.0065(4) -0.0035(4) -0.0004(4)
O3 0.0125(5) 0.0165(5) 0.0184(5) -0.0098(4) -0.0035(4) 0.0030(4)
O4 0.0125(5) 0.0213(5) 0.0160(5) -0.0128(4) -0.0028(4) 0.0017(4)
Pt1 0.00844(3) 0.00893(3) 0.00949(3) -0.00427(2) -0.00309(2) -0.00040(2)

loop_
_atom_type_symbol
_atom_type_description
_atom_type_scat_dispersion_real
_atom_type_scat_dispersion_imag
_atom_type_scat_source
C C 0.0033 0.0016 'International Tables Vol C Tables 4.2.6.8 and 6.1.1.4'
H H 0 0 'International Tables Vol C Tables 4.2.6.8 and 6.1.1.4'
N N 0.0061 0.0033 'International Tables Vol C Tables 4.2.6.8 and 6.1.1.4'
O O 0.0106 0.006 'International Tables Vol C Tables 4.2.6.8 and 6.1.1.4'
Pt Pt -1.7033 8.3905 'International Tables Vol C Tables 4.2.6.8 and 6.1.1.4'

loop_
_geom_angle_atom_site_label_1
_geom_angle_atom_site_label_2
_geom_angle_atom_site_label_3
_geom_angle
Pt1 C1 H1A 109.5
Pt1 C1 H1B 109.5
H1A C1 H1B 109.5
Pt1 C1 H1C 109.5
H1A C1 H1C 109.5
H1B C1 H1C 109.5
N4 C2 N2 110.19(12)
N4 C2 C3 111.09(11)
N2 C2 C3 111.26(11)
N4 C2 H2 108.1
N2 C2 H2 108.1
C3 C2 H2 108.1
O3 C3 O2 124.95(14)
O3 C3 C2 117.48(13)
O2 C3 C2 117.57(12)
C5 C4 H4A 109.5
C5 C4 H4B 109.5
H4A C4 H4B 109.5
C5 C4 H4C 109.5
H4A C4 H4C 109.5
H4B C4 H4C 109.5
N1 C5 C6 108.86(13)
N1 C5 C4 122.71(13)
C6 C5 C4 128.42(14)
C7 C6 C5 107.02(13)
C7 C6 H6 126.5
C5 C6 H6 126.5
N2 C7 C6 106.48(12)
N2 C7 C8 122.48(13)
C6 C7 C8 131.04(13)
C7 C8 H8A 109.5
C7 C8 H8B 109.5
H8A C8 H8B 109.5
C7 C8 H8C 109.5
H8A C8 H8C 109.5
H8B C8 H8C 109.5
C10 C9 H9A 109.5
C10 C9 H9B 109.5
H9A C9 H9B 109.5
C10 C9 H9C 109.5
H9A C9 H9C 109.5
H9B C9 H9C 109.5
N3 C10 C11 109.29(13)
N3 C10 C9 120.56(14)
C11 C10 C9 130.15(14)
C12 C11 C10 107.14(13)
C12 C11 H11 126.4
C10 C11 H11 126.4
N4 C12 C11 105.69(13)
N4 C12 C13 123.70(13)
C11 C12 C13 130.61(14)
C12 C13 H13A 109.5
C12 C13 H13B 109.5
H13A C13 H13B 109.5
C12 C13 H13C 109.5
H13A C13 H13C 109.5
H13B C13 H13C 109.5
C5 N1 N2 106.93(12)
C5 N1 Pt1 136.59(10)
N2 N1 Pt1 116.40(9)
C7 N2 N1 110.69(12)
C7 N2 C2 128.75(12)
N1 N2 C2 120.18(11)
C10 N3 N4 106.53(12)
C10 N3 Pt1 137.61(10)
N4 N3 Pt1 115.83(9)
C12 N4 N3 111.34(12)
C12 N4 C2 131.09(12)
N3 N4 C2 117.57(11)
Pt1 O1 H1 109.5
C3 O2 Pt1 119.52(9)
Pt1 O4 H4 109.5
O4 Pt1 O1 87.58(5)
O4 Pt1 C1 91.38(6)
O1 Pt1 C1 89.02(6)
O4 Pt1 N1 91.46(5)
O1 Pt1 N1 177.25(5)
C1 Pt1 N1 93.59(6)
O4 Pt1 O2 178.58(4)
O1 Pt1 O2 92.44(5)
C1 Pt1 O2 90.03(6)
N1 Pt1 O2 88.45(5)
O4 Pt1 N3 92.79(5)
O1 Pt1 N3 92.19(5)
C1 Pt1 N3 175.71(5)
N1 Pt1 N3 85.28(5)
O2 Pt1 N3 85.80(5)

loop_
_geom_bond_atom_site_label_1
_geom_bond_atom_site_label_2
_geom_bond_distance
C1 Pt1 2.0298(15)
C1 H1A 0.98
C1 H1B 0.98
C1 H1C 0.98
C2 N4 1.4526(18)
C2 N2 1.4531(18)
C2 C3 1.556(2)
C2 H2 1
C3 O3 1.2252(18)
C3 O2 1.2896(17)
C4 C5 1.488(2)
C4 H4A 0.98
C4 H4B 0.98
C4 H4C 0.98
C5 N1 1.3361(19)
C5 C6 1.407(2)
C6 C7 1.378(2)
C6 H6 0.95
C7 N2 1.3563(18)
C7 C8 1.485(2)
C8 H8A 0.98
C8 H8B 0.98
C8 H8C 0.98
C9 C10 1.489(2)
C9 H9A 0.98
C9 H9B 0.98
C9 H9C 0.98
C10 N3 1.3319(18)
C10 C11 1.405(2)
C11 C12 1.378(2)
C11 H11 0.95
C12 N4 1.3628(18)
C12 C13 1.490(2)
C13 H13A 0.98
C13 H13B 0.98
C13 H13C 0.98
N1 N2 1.3705(16)
N1 Pt1 2.0359(12)
N3 N4 1.3646(17)
N3 Pt1 2.1763(12)
O1 Pt1 1.9808(11)
O1 H1 0.84
O2 Pt1 2.0704(11)
O4 Pt1 1.9593(11)
O4 H4 0.84
